data_7112880
loop_
_publ_author_name
'Yan, Kun'
'Lok, Chun-Nam'
'Bierla, Katarzyna'
'Che, Chi-Ming'

_publ_section_title
;
 Gold(I) complex of N,N'-disubstituted cyclic thiourea with in vitro and
 in vivo anticancer properties-potent tight-binding inhibition of
 thioredoxin reductase.
;
_journal_issue 41
_journal_name_full 'Chemical communications (Cambridge, England)'
_journal_page_first 7691
_journal_page_last 7693
_journal_paper_doi 10.1039/c0cc01058h
_journal_volume 46
_journal_year 2010
_chemical_formula_moiety 'C34 H36 Ag N4 O4 S2, C F3 O3 S, C H2 Cl2'
_chemical_formula_sum 'C36 H38 Ag Cl2 F3 N4 O7 S3'
_chemical_formula_weight 970.65
_chemical_name_systematic
;
?
;
_space_group_IT_number 2
_symmetry_cell_setting triclinic
_symmetry_space_group_name_Hall '-P 1'
_symmetry_space_group_name_H-M 'P -1'
_atom_sites_solution_hydrogens geom
_atom_sites_solution_primary direct
_atom_sites_solution_secondary difmap
_audit_creation_method SHELXL-97
_cell_angle_alpha 72.566(3)
_cell_angle_beta 83.781(3)
_cell_angle_gamma 66.621(3)
_cell_formula_units_Z 2
_cell_length_a 12.0856(19)
_cell_length_b 13.665(2)
_cell_length_c 14.212(2)
_cell_measurement_reflns_used 6592
_cell_measurement_temperature 294(2)
_cell_measurement_theta_max 27.5
_cell_measurement_theta_min 1
_cell_volume 2055.3(5)
_computing_cell_refinement 'Bruker SMART'
_computing_data_collection 'Bruker SMART'
_computing_data_reduction 'Bruker SHELXTL'
_computing_molecular_graphics 'Bruker SHELXTL'
_computing_publication_material 'Bruker SHELXTL'
_computing_structure_refinement 'SHELXL-97 (Sheldrick, 1997)'
_computing_structure_solution 'SHELXS-97 (Sheldrick, 1990)'
_diffrn_ambient_temperature 294(2)
_diffrn_measured_fraction_theta_full 0.990
_diffrn_measured_fraction_theta_max 0.990
_diffrn_measurement_device_type 'Bruker CCD Area Detector'
_diffrn_measurement_method 'phi and omega scans'
_diffrn_radiation_monochromator graphite
_diffrn_radiation_source 'fine-focus sealed tube'
_diffrn_radiation_type MoK\a
_diffrn_radiation_wavelength 0.71073
_diffrn_reflns_av_R_equivalents 0.0549
_diffrn_reflns_av_sigmaI/netI 0.0988
_diffrn_reflns_limit_h_max 15
_diffrn_reflns_limit_h_min -15
_diffrn_reflns_limit_k_max 17
_diffrn_reflns_limit_k_min -17
_diffrn_reflns_limit_l_max 17
_diffrn_reflns_limit_l_min -18
_diffrn_reflns_number 19439
_diffrn_reflns_theta_full 27.58
_diffrn_reflns_theta_max 27.58
_diffrn_reflns_theta_min 1.69
_exptl_absorpt_coefficient_mu 0.838
_exptl_absorpt_correction_T_max 1.000
_exptl_absorpt_correction_T_min 0.790
_exptl_absorpt_correction_type multi-scan
_exptl_absorpt_process_details 'SADABS; Sheldrick 1996'
_exptl_crystal_colour colorless
_exptl_crystal_density_diffrn 1.568
_exptl_crystal_density_method 'not measured'
_exptl_crystal_description plate
_exptl_crystal_F_000 988
_exptl_crystal_size_max 0.28
_exptl_crystal_size_mid 0.22
_exptl_crystal_size_min 0.14
_refine_diff_density_max 0.559
_refine_diff_density_min -0.418
_refine_diff_density_rms 0.070
_refine_ls_extinction_method none
_refine_ls_goodness_of_fit_ref 1.006
_refine_ls_hydrogen_treatment constr
_refine_ls_matrix_type full
_refine_ls_number_parameters 518
_refine_ls_number_reflns 9439
_refine_ls_number_restraints 9
_refine_ls_restrained_S_all 1.019
_refine_ls_R_factor_all 0.1345
_refine_ls_R_factor_gt 0.0512
_refine_ls_shift/su_max 0.000
_refine_ls_shift/su_mean 0.000
_refine_ls_structure_factor_coef Fsqd
_refine_ls_weighting_details 'calc w=1/[\s^2^(Fo^2^)+(0.0420P)^2^+0.0000P] where P=(Fo^2^+2Fc^2^)/3'
_refine_ls_weighting_scheme calc
_refine_ls_wR_factor_gt 0.1029
_refine_ls_wR_factor_ref 0.1270
_reflns_number_gt 4396
_reflns_number_total 9439
_reflns_threshold_expression >2sigma(I)
_cod_data_source_file c0cc01058h.txt
_cod_data_source_block yk3
_cod_original_cell_volume 2055.3(6)
_cod_database_code 7112880

loop_
_symmetry_equiv_pos_as_xyz
'x, y, z'
'-x, -y, -z'

loop_
_atom_site_label
_atom_site_type_symbol
_atom_site_fract_x
_atom_site_fract_y
_atom_site_fract_z
_atom_site_U_iso_or_equiv
_atom_site_adp_type
_atom_site_occupancy
_atom_site_symmetry_multiplicity
_atom_site_calc_flag
_atom_site_refinement_flags
_atom_site_disorder_assembly
_atom_site_disorder_group
Ag1 Ag 0.40530(2) 0.05966(2) 0.40578(2) 0.06134(10) Uani 1 1 d . . .
S1 S 0.19653(8) 0.08398(8) 0.42560(7) 0.0554(3) Uani 1 1 d . . .
S2 S 0.61120(8) 0.03598(7) 0.36481(7) 0.0504(2) Uani 1 1 d . . .
O1 O 0.6303(2) -0.1056(2) 0.1240(2) 0.0813(9) Uani 1 1 d D . .
O2 O -0.3300(3) 0.3216(2) 0.5899(2) 0.0983(10) Uani 1 1 d D . .
O3 O 0.1482(3) 0.3253(3) 0.5935(3) 0.1274(13) Uani 1 1 d D . .
O4 O 1.1255(2) -0.0746(2) 0.1239(2) 0.0912(10) Uani 1 1 d D . .
N1 N 0.0191(2) 0.2416(2) 0.3031(2) 0.0545(8) Uani 1 1 d . . .
N2 N 0.1854(2) 0.1710(2) 0.2253(2) 0.0522(8) Uani 1 1 d . . .
N3 N 0.5209(3) 0.2612(2) 0.3258(2) 0.0581(9) Uani 1 1 d . . .
N4 N 0.6892(2) 0.1911(2) 0.2506(2) 0.0530(8) Uani 1 1 d . . .
C1 C 0.1326(3) 0.1666(3) 0.3145(3) 0.0477(9) Uani 1 1 d . . .
C2 C -0.0113(4) 0.3042(4) 0.2000(3) 0.0754(13) Uani 1 1 d . . .
H2A H -0.0301 0.3825 0.1902 0.090 Uiso 1 1 calc R . .
H2B H -0.0796 0.2958 0.1784 0.090 Uiso 1 1 calc R . .
C3 C 0.1008(3) 0.2536(3) 0.1457(3) 0.0657(12) Uani 1 1 d . . .
H3A H 0.0854 0.2183 0.1014 0.079 Uiso 1 1 calc R . .
H3B H 0.1317 0.3092 0.1081 0.079 Uiso 1 1 calc R . .
C4 C 0.3018(3) 0.1000(3) 0.2032(2) 0.0480(9) Uani 1 1 d . . .
C5 C 0.3338(3) -0.0140(3) 0.2269(3) 0.0635(11) Uani 1 1 d . . .
H5A H 0.2806 -0.0457 0.2612 0.076 Uiso 1 1 calc R . .
C6 C 0.4441(4) -0.0797(3) 0.1996(3) 0.0680(12) Uani 1 1 d . . .
H6A H 0.4656 -0.1561 0.2162 0.082 Uiso 1 1 calc R . .
C7 C 0.5246(3) -0.0337(3) 0.1474(3) 0.0579(10) Uani 1 1 d D . .
C8 C 0.4917(3) 0.0795(3) 0.1239(3) 0.0584(10) Uani 1 1 d . . .
H8A H 0.5447 0.1114 0.0895 0.070 Uiso 1 1 calc R . .
C9 C 0.3805(3) 0.1461(3) 0.1512(2) 0.0536(10) Uani 1 1 d . . .
H9A H 0.3588 0.2226 0.1343 0.064 Uiso 1 1 calc R . .
C10 C -0.0666(3) 0.2624(3) 0.3795(3) 0.0512(10) Uani 1 1 d . . .
C11 C -0.1162(3) 0.3665(3) 0.3924(3) 0.0749(13) Uani 1 1 d . . .
H11A H -0.0910 0.4218 0.3538 0.090 Uiso 1 1 calc R . .
C12 C -0.2045(4) 0.3899(3) 0.4634(4) 0.0842(14) Uani 1 1 d . . .
H12A H -0.2375 0.4605 0.4724 0.101 Uiso 1 1 calc R . .
C13 C -0.2429(3) 0.3081(3) 0.5201(3) 0.0646(11) Uani 1 1 d D . .
C14 C -0.1924(3) 0.2039(3) 0.5062(3) 0.0623(11) Uani 1 1 d . . .
H14A H -0.2176 0.1483 0.5442 0.075 Uiso 1 1 calc R . .
C15 C -0.1050(3) 0.1814(3) 0.4367(3) 0.0566(10) Uani 1 1 d . . .
H15A H -0.0714 0.1105 0.4283 0.068 Uiso 1 1 calc R . .
C16 C 0.7191(4) -0.0646(4) 0.0752(4) 0.0990(16) Uani 1 1 d D . .
H16A H 0.7899 -0.1253 0.0652 0.148 Uiso 1 1 calc R . .
H16B H 0.7395 -0.0282 0.1150 0.148 Uiso 1 1 calc R . .
H16C H 0.6878 -0.0125 0.0126 0.148 Uiso 1 1 calc R . .
C17 C -0.3757(5) 0.4234(4) 0.6168(4) 0.141(2) Uani 1 1 d D . .
H17A H -0.4354 0.4212 0.6669 0.212 Uiso 1 1 calc R . .
H17B H -0.4115 0.4845 0.5599 0.212 Uiso 1 1 calc R . .
H17C H -0.3109 0.4329 0.6415 0.212 Uiso 1 1 calc R . .
C18 C 0.6069(3) 0.1661(3) 0.3143(2) 0.0457(9) Uani 1 1 d . . .
C19 C 0.6503(4) 0.3119(3) 0.2080(3) 0.0878(16) Uani 1 1 d . . .
H19A H 0.6264 0.3339 0.1394 0.105 Uiso 1 1 calc R . .
H19B H 0.7143 0.3362 0.2124 0.105 Uiso 1 1 calc R . .
C20 C 0.5455(4) 0.3590(3) 0.2692(3) 0.0778(14) Uani 1 1 d . . .
H20A H 0.5661 0.3926 0.3124 0.093 Uiso 1 1 calc R . .
H20B H 0.4768 0.4141 0.2282 0.093 Uiso 1 1 calc R . .
C21 C 0.4262(3) 0.2723(3) 0.3969(3) 0.0514(10) Uani 1 1 d . . .
C22 C 0.4507(3) 0.2346(3) 0.4966(3) 0.0631(11) Uani 1 1 d . A .
H22A H 0.5302 0.1987 0.5192 0.076 Uiso 1 1 calc R . .
C23 C 0.3591(4) 0.2499(3) 0.5622(3) 0.0746(13) Uani 1 1 d . . .
H23A H 0.3762 0.2219 0.6295 0.090 Uiso 1 1 calc R A .
C24 C 0.2407(4) 0.3066(3) 0.5297(3) 0.0700(12) Uani 1 1 d D A .
C25 C 0.2166(4) 0.3453(3) 0.4309(3) 0.0765(13) Uani 1 1 d . . .
H25A H 0.1371 0.3837 0.4085 0.092 Uiso 1 1 calc R A .
C26 C 0.3081(3) 0.3284(3) 0.3639(3) 0.0656(12) Uani 1 1 d . A .
H26A H 0.2907 0.3546 0.2967 0.079 Uiso 1 1 calc R . .
C27 C 0.7988(3) 0.1179(3) 0.2206(3) 0.0498(9) Uani 1 1 d . . .
C28 C 0.8358(3) 0.1462(3) 0.1230(3) 0.0605(11) Uani 1 1 d . . .
H28A H 0.7871 0.2104 0.0776 0.073 Uiso 1 1 calc R . .
C29 C 0.9431(4) 0.0797(3) 0.0946(3) 0.0683(12) Uani 1 1 d . . .
H29A H 0.9667 0.0988 0.0294 0.082 Uiso 1 1 calc R . .
C30 C 1.0181(3) -0.0158(3) 0.1601(3) 0.0635(11) Uani 1 1 d D . .
C31 C 0.9823(3) -0.0444(3) 0.2566(3) 0.0632(11) Uani 1 1 d . . .
H31A H 1.0316 -0.1087 0.3015 0.076 Uiso 1 1 calc R . .
C32 C 0.8727(3) 0.0226(3) 0.2866(3) 0.0589(10) Uani 1 1 d . . .
H32A H 0.8490 0.0031 0.3517 0.071 Uiso 1 1 calc R . .
C33 C 0.1513(8) 0.2582(7) 0.6834(6) 0.125(4) Uani 0.581(6) 1 d PD A 1
H33A H 0.0761 0.2872 0.7155 0.187 Uiso 0.581(6) 1 calc PR A 1
H33B H 0.2159 0.2531 0.7208 0.187 Uiso 0.581(6) 1 calc PR A 1
H33C H 0.1640 0.1857 0.6792 0.187 Uiso 0.581(6) 1 calc PR A 1
C33' C 0.0316(7) 0.3410(12) 0.5905(10) 0.129(5) Uani 0.419(6) 1 d PD A 2
H33D H -0.0054 0.3512 0.6520 0.194 Uiso 0.419(6) 1 calc PR A 2
H33E H 0.0254 0.2773 0.5797 0.194 Uiso 0.419(6) 1 calc PR A 2
H33F H -0.0088 0.4057 0.5378 0.194 Uiso 0.419(6) 1 calc PR A 2
C34 C 1.1924(4) -0.1845(3) 0.1804(4) 0.1025(17) Uani 1 1 d D . .
H34A H 1.2594 -0.2192 0.1426 0.154 Uiso 1 1 calc R . .
H34B H 1.1416 -0.2260 0.1970 0.154 Uiso 1 1 calc R . .
H34C H 1.2217 -0.1826 0.2397 0.154 Uiso 1 1 calc R . .
S3 S 0.21350(10) 0.53840(8) 0.08367(9) 0.0700(3) Uani 1 1 d . . .
O5 O 0.2472(3) 0.4220(2) 0.1137(2) 0.0872(10) Uani 1 1 d . . .
O6 O 0.2043(3) 0.5863(3) -0.0197(2) 0.1370(16) Uani 1 1 d . . .
O7 O 0.2698(3) 0.5749(3) 0.1392(4) 0.1601(18) Uani 1 1 d . . .
C35 C 0.0607(4) 0.5912(4) 0.1218(3) 0.0785(14) Uani 1 1 d . . .
F1 F -0.0106(3) 0.5665(2) 0.0752(2) 0.1245(11) Uani 1 1 d . . .
F2 F 0.0459(3) 0.5486(3) 0.2153(2) 0.1390(13) Uani 1 1 d . . .
F3 F 0.0131(2) 0.7008(2) 0.1017(2) 0.1164(10) Uani 1 1 d . . .
C36 C 1.3563(4) -0.6480(4) -0.0970(3) 0.0882(15) Uani 1 1 d . . .
H36A H 1.3621 -0.7242 -0.0782 0.106 Uiso 1 1 calc R . .
H36B H 1.2952 -0.6084 -0.0568 0.106 Uiso 1 1 calc R . .
Cl1 Cl 1.49442(12) -0.64557(13) -0.07649(12) 0.1194(5) Uani 1 1 d . . .
Cl2 Cl 1.31540(15) -0.58645(13) -0.22035(11) 0.1301(6) Uani 1 1 d . . .

loop_
_atom_site_aniso_label
_atom_site_aniso_U_11
_atom_site_aniso_U_22
_atom_site_aniso_U_33
_atom_site_aniso_U_23
_atom_site_aniso_U_13
_atom_site_aniso_U_12
Ag1 0.05366(17) 0.05936(18) 0.0700(2) -0.01502(15) -0.00336(14) -0.02199(14)
S1 0.0531(5) 0.0551(6) 0.0462(5) 0.0006(4) -0.0027(4) -0.0187(5)
S2 0.0515(5) 0.0418(5) 0.0510(5) -0.0045(4) -0.0021(4) -0.0165(4)
O1 0.0705(18) 0.0628(16) 0.106(2) -0.0410(16) 0.0083(16) -0.0097(15)
O2 0.098(2) 0.099(2) 0.109(2) -0.0600(18) 0.0441(18) -0.0380(18)
O3 0.122(3) 0.125(3) 0.147(3) -0.075(2) 0.073(2) -0.049(2)
O4 0.0682(19) 0.099(2) 0.104(2) -0.0576(18) 0.0221(16) -0.0141(17)
N1 0.0476(17) 0.0483(17) 0.0516(18) 0.0005(14) -0.0028(15) -0.0119(14)
N2 0.0506(17) 0.0477(16) 0.0448(17) -0.0016(14) -0.0099(14) -0.0107(14)
N3 0.0540(18) 0.0403(16) 0.069(2) -0.0094(15) 0.0156(16) -0.0151(15)
N4 0.0523(17) 0.0379(16) 0.0605(19) -0.0077(14) 0.0103(15) -0.0156(14)
C1 0.052(2) 0.0451(19) 0.046(2) -0.0055(16) -0.0053(17) -0.0236(17)
C2 0.065(3) 0.078(3) 0.063(3) -0.006(2) -0.008(2) -0.016(2)
C3 0.062(2) 0.078(3) 0.051(2) -0.005(2) -0.008(2) -0.029(2)
C4 0.051(2) 0.045(2) 0.042(2) -0.0083(16) -0.0040(17) -0.0141(17)
C5 0.076(2) 0.058(2) 0.066(3) -0.021(2) 0.007(2) -0.035(2)
C6 0.084(3) 0.039(2) 0.083(3) -0.022(2) 0.000(2) -0.021(2)
C7 0.064(2) 0.050(2) 0.058(2) -0.0241(19) -0.008(2) -0.012(2)
C8 0.060(2) 0.062(2) 0.052(2) -0.0174(19) 0.0028(19) -0.022(2)
C9 0.066(2) 0.0366(19) 0.050(2) -0.0061(17) 0.0008(19) -0.0147(18)
C10 0.0430(19) 0.045(2) 0.059(2) -0.0098(18) -0.0006(18) -0.0129(17)
C11 0.070(3) 0.051(2) 0.099(3) -0.014(2) 0.010(2) -0.026(2)
C12 0.080(3) 0.050(2) 0.120(4) -0.036(3) 0.012(3) -0.017(2)
C13 0.057(2) 0.065(2) 0.075(3) -0.034(2) 0.008(2) -0.019(2)
C14 0.063(2) 0.061(2) 0.070(3) -0.022(2) 0.016(2) -0.032(2)
C15 0.059(2) 0.053(2) 0.065(2) -0.0219(19) 0.0018(19) -0.0258(19)
C16 0.070(3) 0.096(3) 0.135(4) -0.056(3) 0.025(3) -0.025(3)
C17 0.152(5) 0.109(4) 0.154(5) -0.079(4) 0.061(4) -0.026(4)
C18 0.0471(19) 0.0454(19) 0.0402(19) -0.0082(16) -0.0034(16) -0.0151(17)
C19 0.086(3) 0.046(2) 0.110(4) -0.012(2) 0.044(3) -0.021(2)
C20 0.080(3) 0.044(2) 0.097(3) -0.010(2) 0.024(3) -0.024(2)
C21 0.050(2) 0.0427(19) 0.058(2) -0.0127(18) 0.0049(18) -0.0169(17)
C22 0.055(2) 0.059(2) 0.063(3) -0.011(2) -0.003(2) -0.013(2)
C23 0.090(3) 0.070(3) 0.054(2) -0.019(2) 0.006(2) -0.020(2)
C24 0.066(3) 0.069(3) 0.081(3) -0.038(2) 0.027(2) -0.027(2)
C25 0.050(2) 0.082(3) 0.093(3) -0.035(3) -0.001(2) -0.013(2)
C26 0.061(2) 0.070(3) 0.060(3) -0.021(2) 0.001(2) -0.018(2)
C27 0.054(2) 0.0427(19) 0.054(2) -0.0169(17) 0.0057(18) -0.0179(17)
C28 0.065(2) 0.052(2) 0.060(2) -0.0156(19) 0.006(2) -0.019(2)
C29 0.077(3) 0.066(2) 0.070(3) -0.035(2) 0.018(2) -0.028(2)
C30 0.054(2) 0.071(2) 0.083(3) -0.047(2) 0.010(2) -0.025(2)
C31 0.051(2) 0.058(2) 0.077(3) -0.022(2) -0.004(2) -0.0145(19)
C32 0.058(2) 0.066(2) 0.057(2) -0.020(2) 0.0040(19) -0.027(2)
C33 0.137(8) 0.102(6) 0.144(8) -0.056(6) 0.084(6) -0.061(6)
C33' 0.094(9) 0.202(14) 0.123(11) -0.087(10) 0.043(8) -0.070(9)
C34 0.074(3) 0.079(3) 0.164(5) -0.067(3) 0.017(3) -0.018(3)
S3 0.0740(7) 0.0446(6) 0.0839(8) -0.0156(5) 0.0027(6) -0.0173(5)
O5 0.117(2) 0.0408(15) 0.0799(19) -0.0150(14) 0.0121(17) -0.0100(16)
O6 0.145(3) 0.097(3) 0.086(2) 0.023(2) 0.047(2) -0.009(2)
O7 0.088(2) 0.113(3) 0.312(5) -0.112(3) -0.042(3) -0.022(2)
C35 0.089(3) 0.071(3) 0.057(3) -0.013(2) -0.007(2) -0.014(3)
F1 0.107(2) 0.123(2) 0.148(3) -0.021(2) -0.028(2) -0.0531(18)
F2 0.128(2) 0.152(3) 0.079(2) -0.0199(19) 0.0274(18) -0.011(2)
F3 0.096(2) 0.0667(17) 0.156(3) -0.0344(17) -0.0078(18) 0.0048(15)
C36 0.096(3) 0.082(3) 0.082(3) -0.028(3) 0.024(3) -0.031(3)
Cl1 0.0897(9) 0.1207(11) 0.1397(12) -0.0325(10) 0.0024(9) -0.0353(8)
Cl2 0.1439(13) 0.1229(12) 0.1026(11) -0.0100(9) -0.0155(10) -0.0414(10)

loop_
_atom_type_symbol
_atom_type_description
_atom_type_scat_dispersion_real
_atom_type_scat_dispersion_imag
_atom_type_scat_source
C C 0.0033 0.0016 'International Tables Vol C Tables 4.2.6.8 and 6.1.1.4'
H H 0.0000 0.0000 'International Tables Vol C Tables 4.2.6.8 and 6.1.1.4'
N N 0.0061 0.0033 'International Tables Vol C Tables 4.2.6.8 and 6.1.1.4'
O O 0.0106 0.0060 'International Tables Vol C Tables 4.2.6.8 and 6.1.1.4'
F F 0.0171 0.0103 'International Tables Vol C Tables 4.2.6.8 and 6.1.1.4'
S S 0.1246 0.1234 'International Tables Vol C Tables 4.2.6.8 and 6.1.1.4'
Ag Ag -0.8971 1.1015 'International Tables Vol C Tables 4.2.6.8 and 6.1.1.4'
Cl Cl 0.1484 0.1585 'International Tables Vol C Tables 4.2.6.8 and 6.1.1.4'

loop_
_geom_angle_atom_site_label_1
_geom_angle_atom_site_label_2
_geom_angle_atom_site_label_3
_geom_angle
_geom_angle_site_symmetry_3
S1 Ag1 S2 172.77(4) .
S1 Ag1 Ag1 121.72(3) 2_656
S2 Ag1 Ag1 64.87(2) 2_656
C1 S1 Ag1 104.11(12) .
C18 S2 Ag1 104.88(12) .
C7 O1 C16 118.9(3) .
C13 O2 C17 118.5(4) .
C33 O3 C33' 86.4(7) .
C33 O3 C24 123.5(5) .
C33' O3 C24 134.7(7) .
C30 O4 C34 118.3(3) .
C1 N1 C10 126.5(3) .
C1 N1 C2 112.1(3) .
C10 N1 C2 121.4(3) .
C1 N2 C4 127.7(3) .
C1 N2 C3 111.3(3) .
C4 N2 C3 120.7(3) .
C18 N3 C21 127.1(3) .
C18 N3 C20 112.3(3) .
C21 N3 C20 119.6(3) .
C18 N4 C27 128.8(3) .
C18 N4 C19 110.8(3) .
C27 N4 C19 120.4(3) .
N1 C1 N2 109.3(3) .
N1 C1 S1 123.5(3) .
N2 C1 S1 127.2(3) .
N1 C2 C3 103.8(3) .
N1 C2 H2A 111.0 .
C3 C2 H2A 111.0 .
N1 C2 H2B 111.0 .
C3 C2 H2B 111.0 .
H2A C2 H2B 109.0 .
N2 C3 C2 103.4(3) .
N2 C3 H3A 111.1 .
C2 C3 H3A 111.1 .
N2 C3 H3B 111.1 .
C2 C3 H3B 111.1 .
H3A C3 H3B 109.1 .
C9 C4 C5 119.6(3) .
C9 C4 N2 119.2(3) .
C5 C4 N2 121.0(3) .
C6 C5 C4 119.7(4) .
C6 C5 H5A 120.1 .
C4 C5 H5A 120.1 .
C5 C6 C7 121.0(3) .
C5 C6 H6A 119.5 .
C7 C6 H6A 119.5 .
O1 C7 C8 125.1(4) .
O1 C7 C6 116.2(3) .
C8 C7 C6 118.7(3) .
C7 C8 C9 120.5(4) .
C7 C8 H8A 119.8 .
C9 C8 H8A 119.8 .
C4 C9 C8 120.5(3) .
C4 C9 H9A 119.8 .
C8 C9 H9A 119.8 .
C11 C10 C15 119.3(3) .
C11 C10 N1 119.4(3) .
C15 C10 N1 121.2(3) .
C10 C11 C12 120.3(4) .
C10 C11 H11A 119.9 .
C12 C11 H11A 119.9 .
C13 C12 C11 119.9(4) .
C13 C12 H12A 120.0 .
C11 C12 H12A 120.0 .
O2 C13 C14 115.6(4) .
O2 C13 C12 125.2(4) .
C14 C13 C12 119.2(4) .
C15 C14 C13 120.6(4) .
C15 C14 H14A 119.7 .
C13 C14 H14A 119.7 .
C14 C15 C10 120.8(4) .
C14 C15 H15A 119.6 .
C10 C15 H15A 119.6 .
O1 C16 H16A 109.5 .
O1 C16 H16B 109.5 .
H16A C16 H16B 109.5 .
O1 C16 H16C 109.5 .
H16A C16 H16C 109.5 .
H16B C16 H16C 109.5 .
O2 C17 H17A 109.5 .
O2 C17 H17B 109.5 .
H17A C17 H17B 109.5 .
O2 C17 H17C 109.5 .
H17A C17 H17C 109.5 .
H17B C17 H17C 109.5 .
N3 C18 N4 108.7(3) .
N3 C18 S2 127.2(3) .
N4 C18 S2 124.0(3) .
N4 C19 C20 104.1(3) .
N4 C19 H19A 110.9 .
C20 C19 H19A 110.9 .
N4 C19 H19B 110.9 .
C20 C19 H19B 110.9 .
H19A C19 H19B 109.0 .
N3 C20 C19 102.6(3) .
N3 C20 H20A 111.2 .
C19 C20 H20A 111.2 .
N3 C20 H20B 111.2 .
C19 C20 H20B 111.2 .
H20A C20 H20B 109.2 .
C22 C21 C26 119.5(3) .
C22 C21 N3 121.5(3) .
C26 C21 N3 118.8(3) .
C23 C22 C21 120.2(4) .
C23 C22 H22A 119.9 .
C21 C22 H22A 119.9 .
C22 C23 C24 120.6(4) .
C22 C23 H23A 119.7 .
C24 C23 H23A 119.7 .
O3 C24 C25 119.1(4) .
O3 C24 C23 121.7(4) .
C25 C24 C23 119.2(4) .
C24 C25 C26 120.8(4) .
C24 C25 H25A 119.6 .
C26 C25 H25A 119.6 .
C25 C26 C21 119.7(4) .
C25 C26 H26A 120.2 .
C21 C26 H26A 120.2 .
C32 C27 C28 119.1(3) .
C32 C27 N4 121.6(3) .
C28 C27 N4 119.2(3) .
C29 C28 C27 119.8(3) .
C29 C28 H28A 120.1 .
C27 C28 H28A 120.1 .
C28 C29 C30 121.6(4) .
C28 C29 H29A 119.2 .
C30 C29 H29A 119.2 .
O4 C30 C31 124.5(4) .
O4 C30 C29 116.5(4) .
C31 C30 C29 119.0(3) .
C30 C31 C32 120.0(4) .
C30 C31 H31A 120.0 .
C32 C31 H31A 120.0 .
C27 C32 C31 120.4(4) .
C27 C32 H32A 119.8 .
C31 C32 H32A 119.8 .
O3 C33 H33A 109.5 .
O3 C33 H33B 109.5 .
H33A C33 H33B 109.5 .
O3 C33 H33C 109.5 .
H33A C33 H33C 109.5 .
H33B C33 H33C 109.5 .
O3 C33' H33D 109.5 .
O3 C33' H33E 109.5 .
H33D C33' H33E 109.5 .
O3 C33' H33F 109.5 .
H33D C33' H33F 109.5 .
H33E C33' H33F 109.5 .
O4 C34 H34A 109.5 .
O4 C34 H34B 109.5 .
H34A C34 H34B 109.5 .
O4 C34 H34C 109.5 .
H34A C34 H34C 109.5 .
H34B C34 H34C 109.5 .
O7 S3 O5 113.1(2) .
O7 S3 O6 118.3(3) .
O5 S3 O6 114.3(2) .
O7 S3 C35 101.7(2) .
O5 S3 C35 104.1(2) .
O6 S3 C35 102.6(2) .
F2 C35 F3 108.7(4) .
F2 C35 F1 104.5(4) .
F3 C35 F1 105.0(4) .
F2 C35 S3 113.3(3) .
F3 C35 S3 113.2(4) .
F1 C35 S3 111.5(3) .
Cl2 C36 Cl1 110.1(3) .
Cl2 C36 H36A 109.6 .
Cl1 C36 H36A 109.6 .
Cl2 C36 H36B 109.6 .
Cl1 C36 H36B 109.6 .
H36A C36 H36B 108.2 .

loop_
_geom_bond_atom_site_label_1
_geom_bond_atom_site_label_2
_geom_bond_distance
_geom_bond_site_symmetry_2
Ag1 S1 2.4067(11) .
Ag1 S2 2.4075(10) .
Ag1 Ag1 3.2894(7) 2_656
S1 C1 1.694(3) .
S2 C18 1.688(3) .
O1 C7 1.347(4) .
O1 C16 1.426(5) .
O2 C13 1.361(4) .
O2 C17 1.431(5) .
O3 C33 1.326(7) .
O3 C33' 1.342(7) .
O3 C24 1.353(4) .
O4 C30 1.368(4) .
O4 C34 1.416(4) .
N1 C1 1.338(4) .
N1 C10 1.428(4) .
N1 C2 1.459(4) .
N2 C1 1.352(4) .
N2 C4 1.422(4) .
N2 C3 1.473(4) .
N3 C18 1.346(4) .
N3 C21 1.434(4) .
N3 C20 1.463(5) .
N4 C18 1.347(4) .
N4 C27 1.420(4) .
N4 C19 1.469(4) .
C2 C3 1.503(5) .
C2 H2A 0.9700 .
C2 H2B 0.9700 .
C3 H3A 0.9700 .
C3 H3B 0.9700 .
C4 C9 1.376(5) .
C4 C5 1.388(5) .
C5 C6 1.372(5) .
C5 H5A 0.9300 .
C6 C7 1.393(5) .
C6 H6A 0.9300 .
C7 C8 1.376(5) .
C8 C9 1.383(5) .
C8 H8A 0.9300 .
C9 H9A 0.9300 .
C10 C11 1.369(5) .
C10 C15 1.375(5) .
C11 C12 1.395(6) .
C11 H11A 0.9300 .
C12 C13 1.381(6) .
C12 H12A 0.9300 .
C13 C14 1.375(5) .
C14 C15 1.372(5) .
C14 H14A 0.9300 .
C15 H15A 0.9300 .
C16 H16A 0.9600 .
C16 H16B 0.9600 .
C16 H16C 0.9600 .
C17 H17A 0.9600 .
C17 H17B 0.9600 .
C17 H17C 0.9600 .
C19 C20 1.492(5) .
C19 H19A 0.9700 .
C19 H19B 0.9700 .
C20 H20A 0.9700 .
C20 H20B 0.9700 .
C21 C22 1.377(5) .
C21 C26 1.380(5) .
C22 C23 1.359(5) .
C22 H22A 0.9300 .
C23 C24 1.382(5) .
C23 H23A 0.9300 .
C24 C25 1.364(6) .
C25 C26 1.373(5) .
C25 H25A 0.9300 .
C26 H26A 0.9300 .
C27 C32 1.379(5) .
C27 C28 1.399(5) .
C28 C29 1.357(5) .
C28 H28A 0.9300 .
C29 C30 1.381(5) .
C29 H29A 0.9300 .
C30 C31 1.380(5) .
C31 C32 1.387(5) .
C31 H31A 0.9300 .
C32 H32A 0.9300 .
C33 H33A 0.9600 .
C33 H33B 0.9600 .
C33 H33C 0.9600 .
C33' H33D 0.9600 .
C33' H33E 0.9600 .
C33' H33F 0.9600 .
C34 H34A 0.9600 .
C34 H34B 0.9600 .
C34 H34C 0.9600 .
S3 O7 1.398(4) .
S3 O5 1.413(3) .
S3 O6 1.415(3) .
S3 C35 1.785(5) .
C35 F2 1.305(5) .
C35 F3 1.324(5) .
C35 F1 1.335(5) .
C36 Cl2 1.732(4) .
C36 Cl1 1.740(5) .
C36 H36A 0.9700 .
C36 H36B 0.9700 .

loop_
_geom_torsion_atom_site_label_1
_geom_torsion_atom_site_label_2
_geom_torsion_atom_site_label_3
_geom_torsion_atom_site_label_4
_geom_torsion
_geom_torsion_site_symmetry_1
Ag1 Ag1 S1 C1 170.79(13) 2_656
Ag1 Ag1 S2 C18 -118.46(13) 2_656
C10 N1 C1 N2 179.6(3) .
C2 N1 C1 N2 -0.5(4) .
C10 N1 C1 S1 -2.0(5) .
C2 N1 C1 S1 177.9(3) .
C4 N2 C1 N1 -174.7(3) .
C3 N2 C1 N1 -1.6(4) .
C4 N2 C1 S1 7.1(5) .
C3 N2 C1 S1 -179.9(3) .
Ag1 S1 C1 N1 -147.2(3) .
Ag1 S1 C1 N2 30.9(3) .
C1 N1 C2 C3 2.2(4) .
C10 N1 C2 C3 -177.9(3) .
C1 N2 C3 C2 2.9(4) .
C4 N2 C3 C2 176.5(3) .
N1 C2 C3 N2 -2.9(4) .
C1 N2 C4 C9 -127.1(4) .
C3 N2 C4 C9 60.4(5) .
C1 N2 C4 C5 57.6(5) .
C3 N2 C4 C5 -114.9(4) .
C9 C4 C5 C6 0.9(6) .
N2 C4 C5 C6 176.3(3) .
C4 C5 C6 C7 -0.6(6) .
C16 O1 C7 C8 3.1(6) .
C16 O1 C7 C6 -176.7(4) .
C5 C6 C7 O1 -179.8(4) .
C5 C6 C7 C8 0.4(6) .
O1 C7 C8 C9 179.8(3) .
C6 C7 C8 C9 -0.4(6) .
C5 C4 C9 C8 -1.0(5) .
N2 C4 C9 C8 -176.4(3) .
C7 C8 C9 C4 0.8(6) .
C1 N1 C10 C11 121.4(4) .
C2 N1 C10 C11 -58.4(5) .
C1 N1 C10 C15 -62.1(5) .
C2 N1 C10 C15 118.0(4) .
C15 C10 C11 C12 0.3(6) .
N1 C10 C11 C12 176.8(4) .
C10 C11 C12 C13 -0.6(7) .
C17 O2 C13 C14 172.4(4) .
C17 O2 C13 C12 -8.5(6) .
C11 C12 C13 O2 -178.5(4) .
C11 C12 C13 C14 0.5(7) .
O2 C13 C14 C15 179.1(3) .
C12 C13 C14 C15 -0.1(6) .
C13 C14 C15 C10 -0.2(6) .
C11 C10 C15 C14 0.1(6) .
N1 C10 C15 C14 -176.3(3) .
C21 N3 C18 N4 -170.5(3) .
C20 N3 C18 N4 -1.8(4) .
C21 N3 C18 S2 12.5(6) .
C20 N3 C18 S2 -178.8(3) .
C27 N4 C18 N3 175.9(3) .
C19 N4 C18 N3 -6.2(4) .
C27 N4 C18 S2 -6.9(5) .
C19 N4 C18 S2 170.9(3) .
Ag1 S2 C18 N3 21.5(3) .
Ag1 S2 C18 N4 -155.1(3) .
C18 N4 C19 C20 11.3(5) .
C27 N4 C19 C20 -170.6(3) .
C18 N3 C20 C19 8.6(5) .
C21 N3 C20 C19 178.2(4) .
N4 C19 C20 N3 -11.3(5) .
C18 N3 C21 C22 62.0(5) .
C20 N3 C21 C22 -105.9(4) .
C18 N3 C21 C26 -122.2(4) .
C20 N3 C21 C26 69.8(5) .
C26 C21 C22 C23 1.9(6) .
N3 C21 C22 C23 177.6(4) .
C21 C22 C23 C24 -2.3(6) .
C33 O3 C24 C25 150.9(7) .
C33' O3 C24 C25 27.5(12) .
C33 O3 C24 C23 -29.6(9) .
C33' O3 C24 C23 -153.0(10) .
C22 C23 C24 O3 -178.3(4) .
C22 C23 C24 C25 1.3(7) .
O3 C24 C25 C26 179.7(4) .
C23 C24 C25 C26 0.2(7) .
C24 C25 C26 C21 -0.5(7) .
C22 C21 C26 C25 -0.5(6) .
N3 C21 C26 C25 -176.3(4) .
C18 N4 C27 C32 -39.9(6) .
C19 N4 C27 C32 142.4(4) .
C18 N4 C27 C28 143.5(4) .
C19 N4 C27 C28 -34.2(5) .
C32 C27 C28 C29 0.2(6) .
N4 C27 C28 C29 176.9(4) .
C27 C28 C29 C30 -0.5(6) .
C34 O4 C30 C31 15.6(6) .
C34 O4 C30 C29 -165.8(4) .
C28 C29 C30 O4 -178.2(4) .
C28 C29 C30 C31 0.5(6) .
O4 C30 C31 C32 178.2(4) .
C29 C30 C31 C32 -0.3(6) .
C28 C27 C32 C31 -0.1(6) .
N4 C27 C32 C31 -176.6(3) .
C30 C31 C32 C27 0.1(6) .
O7 S3 C35 F2 -63.4(4) .
O5 S3 C35 F2 54.3(4) .
O6 S3 C35 F2 173.7(4) .
O7 S3 C35 F3 60.9(4) .
O5 S3 C35 F3 178.6(3) .
O6 S3 C35 F3 -62.0(4) .
O7 S3 C35 F1 179.0(3) .
O5 S3 C35 F1 -63.3(3) .
O6 S3 C35 F1 56.1(4) .
